data_4119917
loop_
_publ_author_name
'J\"urgen Bauer'
'Holger Braunschweig'
'Alexander Damme'
'Jose Oscar Carlos'
'Jimenez-Halla, Thomas Kramer'
'Krzysztof Radacki'
'Rong Shang'
'Eva Siedler'
'Qing Ye'

_publ_contact_author_address
; Institut fuer Anorganische Chemie
Universitaet Wuerzburg
Am Hubland
97074 Wuerzburg, Germany
;
_publ_contact_author_email H.Braunschweig@mail.uni-wuerzburg.de
_publ_contact_author_fax +49-931-3184623
_publ_contact_author_name 'Prof. Dr. Holger Braunschweig'
_publ_contact_author_phone +49-931-3185260
_publ_section_title
;
 Metathesis Reactions of a Manganese Borylene Complex with Polar
 Heteroatom-Carbon Double Bonds: A Pathway to Previously Inaccessible
 Carbene Complexes
;
_journal_name_full 'Journal of the American Chemical Society'
_journal_page_first 8726
_journal_page_last 8734
_journal_paper_doi 10.1021/ja403389w
_journal_volume 135
_journal_year 2013
_chemical_formula_moiety 'C24 H11 F12 Mn O2'
_chemical_formula_sum 'C24 H11 F12 Mn O2'
_chemical_formula_weight 614.27
_chemical_name_common
;
?
;
_chemical_name_systematic
; 
?
;
_space_group_IT_number 2
_symmetry_cell_setting triclinic
_symmetry_space_group_name_Hall '-P 1'
_symmetry_space_group_name_H-M 'P -1'
_atom_sites_solution_hydrogens geom
_atom_sites_solution_primary direct
_atom_sites_solution_secondary difmap
_audit_creation_method SHELXL-97
_cell_angle_alpha 87.409(2)
_cell_angle_beta 77.535(3)
_cell_angle_gamma 72.269(2)
_cell_formula_units_Z 4
_cell_length_a 11.4741(6)
_cell_length_b 14.0262(8)
_cell_length_c 15.9012(9)
_cell_measurement_reflns_used 9922
_cell_measurement_temperature 193(2)
_cell_measurement_theta_max 25.61
_cell_measurement_theta_min 2.23
_cell_volume 2379.5(2)
_computing_cell_refinement 'Saint+ ver. 7.68A (Bruker AXS)'
_computing_data_collection 'APEX2 ver. 2010.3 (Bruker AXS)'
_computing_data_reduction 'Saint+ ver. 7.68A (Bruker AXS)'
_computing_molecular_graphics 'XP ver. 5.1 (Bruker AXS, 1998)'
_computing_publication_material 'SHELXL-97 (Sheldrick, 2008)'
_computing_structure_refinement 'SHELXL-97 (Sheldrick, 1997)'
_computing_structure_solution 'SHELXS-97 (Sheldrick, 1990)'
_diffrn_ambient_temperature 193(2)
_diffrn_measured_fraction_theta_full 0.998
_diffrn_measured_fraction_theta_max 0.992
_diffrn_measurement_device_type 'Bruker APEX-II CCD'
_diffrn_measurement_method '\f and \w scans'
_diffrn_radiation_monochromator 'multi-layer mirror'
_diffrn_radiation_source 'rotating anode'
_diffrn_radiation_type MoK\a
_diffrn_radiation_wavelength 0.71073
_diffrn_reflns_av_R_equivalents 0.0428
_diffrn_reflns_av_sigmaI/netI 0.0603
_diffrn_reflns_limit_h_max 13
_diffrn_reflns_limit_h_min -14
_diffrn_reflns_limit_k_max 16
_diffrn_reflns_limit_k_min -17
_diffrn_reflns_limit_l_max 20
_diffrn_reflns_limit_l_min -20
_diffrn_reflns_number 31036
_diffrn_reflns_theta_full 26.00
_diffrn_reflns_theta_max 26.88
_diffrn_reflns_theta_min 1.31
_exptl_absorpt_coefficient_mu 0.670
_exptl_absorpt_correction_T_max 0.7454
_exptl_absorpt_correction_T_min 0.6071
_exptl_absorpt_correction_type multi-scan
_exptl_absorpt_process_details 'Sadabs 2008/1 (Brucker 2008)'
_exptl_crystal_colour violet
_exptl_crystal_density_diffrn 1.715
_exptl_crystal_description block
_exptl_crystal_F_000 1216
_exptl_crystal_size_max 0.23
_exptl_crystal_size_mid 0.18
_exptl_crystal_size_min 0.11
_refine_diff_density_max 0.929
_refine_diff_density_min -0.721
_refine_diff_density_rms 0.089
_refine_ls_extinction_method none
_refine_ls_goodness_of_fit_ref 1.043
_refine_ls_hydrogen_treatment constr
_refine_ls_matrix_type full
_refine_ls_number_parameters 767
_refine_ls_number_reflns 10195
_refine_ls_number_restraints 270
_refine_ls_restrained_S_all 1.161
_refine_ls_R_factor_all 0.1199
_refine_ls_R_factor_gt 0.0736
_refine_ls_shift/su_max 0.003
_refine_ls_shift/su_mean 0.000
_refine_ls_structure_factor_coef Fsqd
_refine_ls_weighting_details 'calc w=1/[\s^2^(Fo^2^)+(0.1163P)^2^+2.7641P] where P=(Fo^2^+2Fc^2^)/3'
_refine_ls_weighting_scheme calc
_refine_ls_wR_factor_gt 0.1968
_refine_ls_wR_factor_ref 0.2265
_reflns_number_gt 6282
_reflns_number_total 10195
_reflns_threshold_expression >2sigma(I)
_cod_data_source_file ja403389w_si_002_2.cif
_cod_data_source_block 3a
_cod_database_code 4119917

loop_
_symmetry_equiv_pos_as_xyz
'x, y, z'
'-x, -y, -z'

loop_
_atom_site_label
_atom_site_type_symbol
_atom_site_fract_x
_atom_site_fract_y
_atom_site_fract_z
_atom_site_U_iso_or_equiv
_atom_site_adp_type
_atom_site_occupancy
_atom_site_symmetry_multiplicity
_atom_site_calc_flag
_atom_site_refinement_flags
_atom_site_disorder_assembly
_atom_site_disorder_group
Mn1 Mn 1.01895(7) 0.83065(5) 0.77283(6) 0.0419(2) Uani 1 1 d . . .
O1 O 0.9369(4) 0.6915(3) 0.8980(3) 0.0623(11) Uani 1 1 d . . .
C1 C 0.9667(5) 0.7471(4) 0.8490(4) 0.0467(13) Uani 1 1 d . . .
O2 O 1.0972(4) 0.6641(3) 0.6464(3) 0.0659(12) Uani 1 1 d . . .
C2 C 1.0683(5) 0.7295(4) 0.6951(4) 0.0479(13) Uani 1 1 d . . .
C11 C 1.0284(7) 0.9683(5) 0.8198(6) 0.075(2) Uani 1 1 d . . .
H11 H 0.9566 1.0224 0.8427 0.090 Uiso 1 1 calc R . .
C12 C 1.0905(8) 0.8878(6) 0.8661(5) 0.074(2) Uani 1 1 d . . .
H12 H 1.0678 0.8772 0.9261 0.088 Uiso 1 1 calc R . .
C13 C 1.1907(6) 0.8272(5) 0.8081(6) 0.070(2) Uani 1 1 d . . .
H13 H 1.2498 0.7682 0.8223 0.084 Uiso 1 1 calc R . .
C14 C 1.1917(6) 0.8650(5) 0.7274(5) 0.0666(18) Uani 1 1 d . . .
H14 H 1.2496 0.8361 0.6761 0.080 Uiso 1 1 calc R . .
C15 C 1.0929(7) 0.9533(5) 0.7333(6) 0.071(2) Uani 1 1 d . . .
H15 H 1.0726 0.9960 0.6871 0.085 Uiso 1 1 calc R . .
C21 C 0.8670(4) 0.8812(3) 0.7413(3) 0.0341(10) Uani 1 1 d . . .
C22 C 0.8043(4) 0.9884(3) 0.7235(3) 0.0344(11) Uani 1 1 d . . .
C23 C 0.7185(5) 1.0515(4) 0.7885(3) 0.0400(11) Uani 1 1 d . . .
H23 H 0.7030 1.0275 0.8454 0.048 Uiso 1 1 calc R . .
C24 C 0.6550(5) 1.1496(4) 0.7710(4) 0.0421(12) Uani 1 1 d . A .
C25 C 0.6755(5) 1.1850(4) 0.6885(4) 0.0467(13) Uani 1 1 d . . .
H25 H 0.6316 1.2515 0.6763 0.056 Uiso 1 1 calc R . .
C26 C 0.7610(5) 1.1224(4) 0.6237(4) 0.0442(12) Uani 1 1 d . A .
C27 C 0.8252(5) 1.0256(4) 0.6407(3) 0.0408(12) Uani 1 1 d . . .
H27 H 0.8843 0.9840 0.5955 0.049 Uiso 1 1 calc R . .
C28 C 0.5648(5) 1.2180(4) 0.8409(4) 0.0539(15) Uani 1 1 d . . .
C29 C 0.7799(7) 1.1624(5) 0.5359(5) 0.0644(17) Uani 1 1 d . . .
C30 C 0.7891(4) 0.8179(3) 0.7271(3) 0.0325(10) Uani 1 1 d . . .
C31 C 0.7969(5) 0.7825(4) 0.6450(3) 0.0389(11) Uani 1 1 d . . .
H31 H 0.8509 0.8003 0.5969 0.047 Uiso 1 1 calc R . .
C32 C 0.7269(5) 0.7218(4) 0.6327(3) 0.0409(12) Uani 1 1 d . A .
C33 C 0.6470(4) 0.6948(4) 0.7012(3) 0.0351(11) Uani 1 1 d . . .
H33 H 0.5998 0.6525 0.6923 0.042 Uiso 1 1 calc R . .
C34 C 0.6372(4) 0.7305(3) 0.7830(3) 0.0334(10) Uani 1 1 d . . .
C35 C 0.7073(4) 0.7914(3) 0.7956(3) 0.0344(11) Uani 1 1 d . . .
H35 H 0.6994 0.8156 0.8520 0.041 Uiso 1 1 calc R . .
C36 C 0.7371(7) 0.6855(5) 0.5446(4) 0.0618(17) Uani 1 1 d . . .
C37 C 0.5512(5) 0.7047(4) 0.8581(3) 0.0402(12) Uani 1 1 d . . .
F38 F 0.5235(7) 1.1697(4) 0.9089(4) 0.0852(17) Uani 0.707(2) 1 d PU A 1
F39 F 0.6045(7) 1.2841(6) 0.8645(5) 0.099(2) Uani 0.707(2) 1 d PU A 1
F40 F 0.4553(5) 1.2639(5) 0.8160(4) 0.0802(16) Uani 0.707(2) 1 d PU A 1
F1 F 0.5701(17) 1.3148(12) 0.8263(10) 0.0852(17) Uani 0.293(2) 1 d PU A 2
F2 F 0.4601(18) 1.2141(16) 0.8595(14) 0.099(2) Uani 0.293(2) 1 d PU A 2
F3 F 0.6066(13) 1.2059(12) 0.9166(9) 0.0802(16) Uani 0.293(2) 1 d PU A 2
F41 F 0.8914(6) 1.1167(5) 0.4864(3) 0.0760(15) Uani 0.707(2) 1 d PU A 1
F42 F 0.7823(7) 1.2595(5) 0.5378(5) 0.0869(19) Uani 0.707(2) 1 d PU A 1
F43 F 0.6966(8) 1.1656(6) 0.4946(5) 0.095(2) Uani 0.707(2) 1 d PU A 1
F4 F 0.6642(18) 1.2014(14) 0.5118(11) 0.0760(15) Uani 0.293(2) 1 d PU A 2
F5 F 0.8357(17) 1.0847(12) 0.4734(11) 0.0869(19) Uani 0.293(2) 1 d PU A 2
F6 F 0.8394(19) 1.2307(17) 0.5243(13) 0.095(2) Uani 0.293(2) 1 d PU A 2
F44 F 0.6808(8) 0.7569(5) 0.4978(4) 0.0953(19) Uani 0.707(2) 1 d PU A 1
F45 F 0.8572(6) 0.6445(5) 0.5039(4) 0.0883(17) Uani 0.707(2) 1 d PU A 1
F46 F 0.6914(7) 0.6096(5) 0.5421(3) 0.0724(15) Uani 0.707(2) 1 d PU A 1
F7 F 0.781(2) 0.6028(14) 0.5243(10) 0.0953(19) Uani 0.293(2) 1 d PU A 2
F8 F 0.6219(15) 0.6835(15) 0.5336(10) 0.0883(17) Uani 0.293(2) 1 d PU A 2
F9 F 0.7645(16) 0.7454(12) 0.4823(9) 0.0724(15) Uani 0.293(2) 1 d PU A 2
F47 F 0.5175(4) 0.6258(3) 0.8443(3) 0.0766(11) Uani 1 1 d U . .
F48 F 0.6022(4) 0.6819(3) 0.9266(2) 0.0735(11) Uani 1 1 d U . .
F49 F 0.4482(3) 0.7784(3) 0.8830(3) 0.0823(12) Uani 1 1 d U . .
Mn61 Mn 1.04274(7) 0.65865(5) 0.25748(5) 0.0387(2) Uani 1 1 d . . .
C61 C 1.0540(6) 0.5153(4) 0.3154(5) 0.0562(16) Uani 1 1 d . . .
H61 H 0.9829 0.4970 0.3449 0.067 Uiso 1 1 calc R . .
C62 C 1.1230(6) 0.5625(4) 0.3522(4) 0.0551(15) Uani 1 1 d . . .
H62 H 1.1068 0.5821 0.4111 0.066 Uiso 1 1 calc R . .
C63 C 1.2204(5) 0.5758(4) 0.2866(4) 0.0539(15) Uani 1 1 d . . .
H63 H 1.2827 0.6047 0.2935 0.065 Uiso 1 1 calc R . .
C64 C 1.2091(5) 0.5388(4) 0.2097(4) 0.0564(15) Uani 1 1 d . . .
H64 H 1.2610 0.5400 0.1545 0.068 Uiso 1 1 calc R . .
C65 C 1.1083(6) 0.4999(4) 0.2279(5) 0.0568(17) Uani 1 1 d . . .
H65 H 1.0812 0.4682 0.1875 0.068 Uiso 1 1 calc R . .
O71 O 1.1131(4) 0.7901(3) 0.1194(3) 0.0706(13) Uani 1 1 d . . .
C71 C 1.0865(5) 0.7386(4) 0.1731(4) 0.0501(14) Uani 1 1 d . . .
O72 O 0.9670(4) 0.8305(3) 0.3776(3) 0.0626(12) Uani 1 1 d . . .
C72 C 0.9957(5) 0.7637(4) 0.3304(4) 0.0465(13) Uani 1 1 d . . .
C81 C 0.8865(4) 0.6848(3) 0.2331(3) 0.0331(10) Uani 1 1 d . . .
C82 C 0.8228(4) 0.6088(3) 0.2235(3) 0.0320(10) Uani 1 1 d . . .
C83 C 0.8339(4) 0.5684(4) 0.1428(3) 0.0368(11) Uani 1 1 d . . .
H83 H 0.8861 0.5867 0.0939 0.044 Uiso 1 1 calc R . .
C84 C 0.7696(5) 0.5017(4) 0.1328(3) 0.0399(12) Uani 1 1 d . A .
C85 C 0.6922(5) 0.4754(4) 0.2032(3) 0.0410(12) Uani 1 1 d . . .
H85 H 0.6472 0.4306 0.1963 0.049 Uiso 1 1 calc R . .
C86 C 0.6809(4) 0.5151(4) 0.2840(3) 0.0402(12) Uani 1 1 d . A .
C87 C 0.7450(4) 0.5819(4) 0.2937(3) 0.0382(11) Uani 1 1 d . . .
H87 H 0.7354 0.6095 0.3491 0.046 Uiso 1 1 calc R . .
C88 C 0.5948(5) 0.4891(5) 0.3593(4) 0.0532(15) Uani 1 1 d . . .
C89 C 0.7783(6) 0.4602(4) 0.0468(4) 0.0510(14) Uani 1 1 d . . .
C90 C 0.8031(4) 0.7872(3) 0.2205(3) 0.0297(10) Uani 1 1 d . . .
C91 C 0.7989(5) 0.8251(4) 0.1385(3) 0.0381(11) Uani 1 1 d . . .
H91 H 0.8511 0.7864 0.0894 0.046 Uiso 1 1 calc R . .
C92 C 0.7185(5) 0.9195(4) 0.1283(3) 0.0429(12) Uani 1 1 d . A .
C93 C 0.6420(5) 0.9771(4) 0.1988(3) 0.0407(12) Uani 1 1 d . . .
H93 H 0.5878 1.0418 0.1915 0.049 Uiso 1 1 calc R . .
C94 C 0.6456(4) 0.9390(4) 0.2801(3) 0.0374(11) Uani 1 1 d . A .
C95 C 0.7250(4) 0.8456(4) 0.2912(3) 0.0349(11) Uani 1 1 d . . .
H95 H 0.7265 0.8208 0.3476 0.042 Uiso 1 1 calc R . .
C96 C 0.7135(8) 0.9581(5) 0.0407(4) 0.0668(19) Uani 1 1 d . . .
C97 C 0.5632(5) 0.9988(4) 0.3580(4) 0.0491(14) Uani 1 1 d . . .
F99 F 0.7792(8) 1.0169(6) 0.0160(4) 0.0909(19) Uani 0.707(2) 1 d PU A 1
F100 F 0.7374(6) 0.8899(5) -0.0183(3) 0.0726(16) Uani 0.707(2) 1 d PU A 1
F101 F 0.5955(6) 1.0198(5) 0.0368(4) 0.0852(16) Uani 0.707(2) 1 d PU A 1
F20 F 0.6757(18) 0.9062(16) -0.0047(13) 0.0909(19) Uani 0.293(2) 1 d PU A 2
F21 F 0.6936(18) 1.0476(11) 0.0317(8) 0.0726(16) Uani 0.293(2) 1 d PU A 2
F22 F 0.8526(15) 0.9546(13) -0.0031(9) 0.0852(16) Uani 0.293(2) 1 d PU A 2
F102 F 0.5381(5) 1.0984(4) 0.3465(3) 0.0689(13) Uani 0.707(2) 1 d PU A 1
F103 F 0.6152(7) 0.9840(5) 0.4263(4) 0.0836(19) Uani 0.707(2) 1 d PU A 1
F104 F 0.4550(6) 0.9844(6) 0.3792(4) 0.0794(16) Uani 0.707(2) 1 d PU A 1
F11 F 0.5006(14) 0.9356(10) 0.4089(9) 0.0689(13) Uani 0.293(2) 1 d PU A 2
F12 F 0.4587(15) 1.0580(13) 0.3389(9) 0.0836(19) Uani 0.293(2) 1 d PU A 2
F13 F 0.6168(17) 1.0244(14) 0.4027(12) 0.0794(16) Uani 0.293(2) 1 d PU A 2
F105 F 0.4797(5) 0.5359(5) 0.3618(4) 0.0765(16) Uani 0.707(2) 1 d PU A 1
F106 F 0.6237(7) 0.4964(5) 0.4325(6) 0.0692(18) Uani 0.707(2) 1 d PU A 1
F107 F 0.6026(6) 0.3877(5) 0.3528(4) 0.0714(15) Uani 0.707(2) 1 d PU A 1
F14 F 0.6475(19) 0.4656(16) 0.4291(17) 0.0765(16) Uani 0.293(2) 1 d PU A 2
F15 F 0.5420(15) 0.4285(13) 0.3524(9) 0.0692(18) Uani 0.293(2) 1 d PU A 2
F16 F 0.4928(14) 0.5780(11) 0.3922(10) 0.0714(15) Uani 0.293(2) 1 d PU A 2
F108 F 0.8129(6) 0.3614(5) 0.0445(5) 0.0784(18) Uani 0.707(2) 1 d PU A 1
F109 F 0.6678(6) 0.4862(5) 0.0235(4) 0.0665(15) Uani 0.707(2) 1 d PU A 1
F110 F 0.8541(7) 0.4915(5) -0.0157(4) 0.0836(18) Uani 0.707(2) 1 d PU A 1
F17 F 0.6991(18) 0.5172(13) 0.0080(12) 0.0784(18) Uani 0.293(2) 1 d PU A 2
F18 F 0.8940(14) 0.4434(12) -0.0044(10) 0.0665(15) Uani 0.293(2) 1 d PU A 2
F19 F 0.7561(18) 0.3713(16) 0.0537(12) 0.0836(18) Uani 0.293(2) 1 d PU A 2

loop_
_atom_site_aniso_label
_atom_site_aniso_U_11
_atom_site_aniso_U_22
_atom_site_aniso_U_33
_atom_site_aniso_U_23
_atom_site_aniso_U_13
_atom_site_aniso_U_12
Mn1 0.0404(4) 0.0298(4) 0.0630(6) 0.0087(4) -0.0237(4) -0.0140(3)
O1 0.068(3) 0.050(2) 0.079(3) 0.026(2) -0.032(2) -0.026(2)
C1 0.045(3) 0.039(3) 0.063(4) 0.009(3) -0.026(3) -0.014(2)
O2 0.055(2) 0.045(2) 0.092(3) -0.012(2) -0.007(2) -0.0103(19)
C2 0.038(3) 0.037(3) 0.071(4) 0.012(3) -0.016(3) -0.012(2)
C11 0.064(4) 0.043(4) 0.136(7) -0.016(4) -0.043(5) -0.021(3)
C12 0.098(6) 0.072(5) 0.083(5) 0.004(4) -0.050(4) -0.050(4)
C13 0.057(4) 0.054(4) 0.122(6) 0.020(4) -0.056(4) -0.024(3)
C14 0.054(4) 0.065(4) 0.096(5) 0.017(4) -0.026(3) -0.036(3)
C15 0.078(5) 0.057(4) 0.111(6) 0.039(4) -0.057(5) -0.047(4)
C21 0.042(3) 0.028(2) 0.035(3) 0.004(2) -0.011(2) -0.012(2)
C22 0.035(2) 0.030(2) 0.044(3) 0.004(2) -0.018(2) -0.0110(19)
C23 0.041(3) 0.031(2) 0.048(3) 0.007(2) -0.015(2) -0.009(2)
C24 0.037(3) 0.035(3) 0.055(3) 0.003(2) -0.015(2) -0.009(2)
C25 0.046(3) 0.035(3) 0.065(4) 0.014(3) -0.026(3) -0.011(2)
C26 0.047(3) 0.043(3) 0.049(3) 0.013(3) -0.020(2) -0.017(2)
C27 0.046(3) 0.038(3) 0.042(3) 0.005(2) -0.015(2) -0.014(2)
C28 0.043(3) 0.036(3) 0.082(4) 0.003(3) -0.017(3) -0.008(2)
C29 0.075(5) 0.056(4) 0.074(4) 0.023(3) -0.038(4) -0.025(3)
C30 0.031(2) 0.029(2) 0.036(3) 0.001(2) -0.0127(19) -0.0026(18)
C31 0.047(3) 0.038(3) 0.034(3) 0.004(2) -0.012(2) -0.015(2)
C32 0.051(3) 0.035(3) 0.039(3) 0.000(2) -0.018(2) -0.011(2)
C33 0.038(3) 0.032(2) 0.040(3) 0.002(2) -0.018(2) -0.011(2)
C34 0.029(2) 0.030(2) 0.042(3) 0.005(2) -0.013(2) -0.0066(18)
C35 0.035(2) 0.030(2) 0.038(3) -0.006(2) -0.012(2) -0.0058(19)
C36 0.097(5) 0.050(4) 0.050(4) -0.001(3) -0.025(4) -0.031(4)
C37 0.038(3) 0.038(3) 0.046(3) 0.002(2) -0.011(2) -0.012(2)
F38 0.096(3) 0.062(3) 0.070(3) 0.008(2) 0.006(2) 0.000(2)
F39 0.093(3) 0.098(4) 0.114(4) -0.034(3) -0.010(3) -0.041(3)
F40 0.060(3) 0.081(3) 0.077(3) 0.002(2) -0.017(2) 0.013(2)
F1 0.096(3) 0.062(3) 0.070(3) 0.008(2) 0.006(2) 0.000(2)
F2 0.093(3) 0.098(4) 0.114(4) -0.034(3) -0.010(3) -0.041(3)
F3 0.060(3) 0.081(3) 0.077(3) 0.002(2) -0.017(2) 0.013(2)
F41 0.081(3) 0.078(3) 0.054(2) 0.017(2) -0.008(2) -0.009(2)
F42 0.103(3) 0.070(3) 0.080(3) 0.025(2) -0.008(3) -0.025(3)
F43 0.096(4) 0.115(4) 0.083(3) 0.016(3) -0.039(3) -0.034(3)
F4 0.081(3) 0.078(3) 0.054(2) 0.017(2) -0.008(2) -0.009(2)
F5 0.103(3) 0.070(3) 0.080(3) 0.025(2) -0.008(3) -0.025(3)
F6 0.096(4) 0.115(4) 0.083(3) 0.016(3) -0.039(3) -0.034(3)
F44 0.120(3) 0.094(3) 0.064(3) 0.007(3) -0.040(3) -0.007(3)
F45 0.090(3) 0.108(3) 0.068(3) -0.032(2) -0.002(2) -0.037(3)
F46 0.093(3) 0.079(3) 0.060(3) -0.014(2) -0.021(2) -0.043(3)
F7 0.120(3) 0.094(3) 0.064(3) 0.007(3) -0.040(3) -0.007(3)
F8 0.090(3) 0.108(3) 0.068(3) -0.032(2) -0.002(2) -0.037(3)
F9 0.093(3) 0.079(3) 0.060(3) -0.014(2) -0.021(2) -0.043(3)
F47 0.080(2) 0.075(2) 0.084(2) -0.009(2) 0.0073(19) -0.052(2)
F48 0.071(2) 0.100(3) 0.060(2) 0.030(2) -0.0192(17) -0.040(2)
F49 0.059(2) 0.066(2) 0.090(3) 0.015(2) 0.0159(18) 0.0028(18)
Mn61 0.0347(4) 0.0250(4) 0.0593(5) 0.0000(3) -0.0179(3) -0.0078(3)
C61 0.049(3) 0.033(3) 0.092(5) 0.018(3) -0.033(3) -0.011(2)
C62 0.061(4) 0.039(3) 0.066(4) 0.000(3) -0.031(3) -0.003(3)
C63 0.039(3) 0.036(3) 0.090(5) 0.003(3) -0.028(3) -0.006(2)
C64 0.045(3) 0.040(3) 0.074(4) -0.004(3) -0.014(3) 0.004(2)
C65 0.061(4) 0.024(3) 0.088(5) -0.006(3) -0.042(3) 0.003(2)
O71 0.063(3) 0.045(2) 0.095(4) 0.013(2) 0.003(2) -0.019(2)
C71 0.038(3) 0.032(3) 0.077(4) -0.006(3) -0.005(3) -0.008(2)
O72 0.071(3) 0.039(2) 0.084(3) -0.011(2) -0.035(2) -0.0107(19)
C72 0.043(3) 0.035(3) 0.068(4) 0.003(3) -0.027(3) -0.011(2)
C81 0.039(3) 0.027(2) 0.034(3) -0.001(2) -0.008(2) -0.0098(19)
C82 0.031(2) 0.026(2) 0.040(3) 0.002(2) -0.0137(19) -0.0057(18)
C83 0.038(3) 0.033(2) 0.041(3) 0.006(2) -0.013(2) -0.010(2)
C84 0.041(3) 0.041(3) 0.042(3) 0.001(2) -0.016(2) -0.013(2)
C85 0.041(3) 0.040(3) 0.050(3) 0.006(2) -0.019(2) -0.019(2)
C86 0.036(3) 0.041(3) 0.048(3) 0.008(2) -0.014(2) -0.017(2)
C87 0.037(3) 0.037(3) 0.043(3) -0.001(2) -0.011(2) -0.012(2)
C88 0.046(3) 0.064(4) 0.063(4) 0.009(3) -0.016(3) -0.034(3)
C89 0.059(4) 0.049(3) 0.051(3) 0.003(3) -0.020(3) -0.020(3)
C90 0.027(2) 0.028(2) 0.037(3) 0.003(2) -0.0112(18) -0.0095(18)
C91 0.046(3) 0.032(3) 0.036(3) 0.000(2) -0.009(2) -0.012(2)
C92 0.060(3) 0.035(3) 0.039(3) 0.005(2) -0.023(2) -0.014(2)
C93 0.045(3) 0.028(2) 0.048(3) 0.004(2) -0.020(2) -0.005(2)
C94 0.032(2) 0.035(3) 0.043(3) 0.004(2) -0.009(2) -0.007(2)
C95 0.038(3) 0.034(3) 0.032(3) 0.004(2) -0.010(2) -0.009(2)
C96 0.113(6) 0.042(3) 0.055(4) 0.001(3) -0.040(4) -0.023(4)
C97 0.033(3) 0.054(3) 0.058(4) -0.002(3) -0.009(2) -0.009(2)
F99 0.093(2) 0.094(2) 0.088(2) 0.0082(15) -0.0223(15) -0.0304(15)
F100 0.102(3) 0.066(3) 0.042(2) -0.001(2) -0.025(2) -0.007(2)
F101 0.090(3) 0.089(3) 0.068(3) 0.024(2) -0.039(2) -0.003(2)
F20 0.093(2) 0.094(2) 0.088(2) 0.0082(15) -0.0223(15) -0.0304(15)
F21 0.102(3) 0.066(3) 0.042(2) -0.001(2) -0.025(2) -0.007(2)
F22 0.090(3) 0.089(3) 0.068(3) 0.024(2) -0.039(2) -0.003(2)
F102 0.072(3) 0.044(2) 0.070(3) -0.009(2) 0.013(2) -0.006(2)
F103 0.089(3) 0.078(3) 0.061(3) -0.015(2) -0.017(2) 0.011(3)
F104 0.066(3) 0.086(3) 0.085(3) -0.015(3) 0.013(2) -0.038(2)
F11 0.072(3) 0.044(2) 0.070(3) -0.009(2) 0.013(2) -0.006(2)
F12 0.089(3) 0.078(3) 0.061(3) -0.015(2) -0.017(2) 0.011(3)
F13 0.066(3) 0.086(3) 0.085(3) -0.015(3) 0.013(2) -0.038(2)
F105 0.051(2) 0.089(3) 0.081(3) 0.016(3) -0.002(2) -0.019(2)
F106 0.077(3) 0.083(4) 0.060(3) 0.001(3) -0.008(2) -0.046(3)
F107 0.072(3) 0.064(3) 0.078(3) 0.010(2) 0.001(2) -0.033(2)
F14 0.051(2) 0.089(3) 0.081(3) 0.016(3) -0.002(2) -0.019(2)
F15 0.077(3) 0.083(4) 0.060(3) 0.001(3) -0.008(2) -0.046(3)
F16 0.072(3) 0.064(3) 0.078(3) 0.010(2) 0.001(2) -0.033(2)
F108 0.096(3) 0.064(3) 0.076(3) -0.015(2) -0.035(3) -0.011(3)
F109 0.071(3) 0.080(3) 0.061(3) 0.002(2) -0.033(2) -0.027(2)
F110 0.098(3) 0.099(3) 0.067(3) -0.012(3) -0.010(2) -0.053(3)
F17 0.096(3) 0.064(3) 0.076(3) -0.015(2) -0.035(3) -0.011(3)
F18 0.071(3) 0.080(3) 0.061(3) 0.002(2) -0.033(2) -0.027(2)
F19 0.098(3) 0.099(3) 0.067(3) -0.012(3) -0.010(2) -0.053(3)

loop_
_atom_type_symbol
_atom_type_description
_atom_type_scat_dispersion_real
_atom_type_scat_dispersion_imag
_atom_type_scat_source
C C 0.0033 0.0016 'International Tables Vol C Tables 4.2.6.8 and 6.1.1.4'
H H 0.0000 0.0000 'International Tables Vol C Tables 4.2.6.8 and 6.1.1.4'
O O 0.0106 0.0060 'International Tables Vol C Tables 4.2.6.8 and 6.1.1.4'
F F 0.0171 0.0103 'International Tables Vol C Tables 4.2.6.8 and 6.1.1.4'
Mn Mn 0.3368 0.7283 'International Tables Vol C Tables 4.2.6.8 and 6.1.1.4'

loop_
_geom_angle_atom_site_label_1
_geom_angle_atom_site_label_2
_geom_angle_atom_site_label_3
_geom_angle
C1 Mn1 C2 86.8(3)
C1 Mn1 C21 94.0(2)
C2 Mn1 C21 91.8(2)
C1 Mn1 C12 91.3(3)
C2 Mn1 C12 139.2(3)
C21 Mn1 C12 129.0(3)
C1 Mn1 C11 118.4(3)
C2 Mn1 C11 152.3(3)
C21 Mn1 C11 97.4(2)
C12 Mn1 C11 38.5(3)
C1 Mn1 C14 135.8(3)
C2 Mn1 C14 90.6(3)
C21 Mn1 C14 130.3(3)
C12 Mn1 C14 63.3(3)
C11 Mn1 C14 63.6(3)
C1 Mn1 C13 100.9(3)
C2 Mn1 C13 102.9(3)
C21 Mn1 C13 159.6(2)
C12 Mn1 C13 37.7(3)
C11 Mn1 C13 63.2(3)
C14 Mn1 C13 37.1(3)
C1 Mn1 C15 154.6(3)
C2 Mn1 C15 114.7(3)
C21 Mn1 C15 98.5(2)
C12 Mn1 C15 63.7(3)
C11 Mn1 C15 38.2(3)
C14 Mn1 C15 37.8(3)
C13 Mn1 C15 62.5(3)
O1 C1 Mn1 177.8(5)
O2 C2 Mn1 178.3(5)
C15 C11 C12 107.0(7)
C15 C11 Mn1 71.3(4)
C12 C11 Mn1 70.4(3)
C15 C11 H11 126.5
C12 C11 H11 126.5
Mn1 C11 H11 123.4
C13 C12 C11 107.3(7)
C13 C12 Mn1 71.7(4)
C11 C12 Mn1 71.1(3)
C13 C12 H12 126.4
C11 C12 H12 126.4
Mn1 C12 H12 122.5
C14 C13 C12 109.7(7)
C14 C13 Mn1 71.4(4)
C12 C13 Mn1 70.6(4)
C14 C13 H13 125.2
C12 C13 H13 125.2
Mn1 C13 H13 124.4
C13 C14 C15 108.1(7)
C13 C14 Mn1 71.5(4)
C15 C14 Mn1 71.3(4)
C13 C14 H14 126.0
C15 C14 H14 126.0
Mn1 C14 H14 122.9
C14 C15 C11 108.0(7)
C14 C15 Mn1 70.9(4)
C11 C15 Mn1 70.5(4)
C14 C15 H15 126.0
C11 C15 H15 126.0
Mn1 C15 H15 124.2
C30 C21 C22 109.8(4)
C30 C21 Mn1 123.4(3)
C22 C21 Mn1 126.7(3)
C23 C22 C27 118.4(5)
C23 C22 C21 120.6(5)
C27 C22 C21 120.9(4)
C22 C23 C24 120.6(5)
C22 C23 H23 119.7
C24 C23 H23 119.7
C25 C24 C23 120.3(5)
C25 C24 C28 119.0(5)
C23 C24 C28 120.7(5)
C24 C25 C26 119.2(5)
C24 C25 H25 120.4
C26 C25 H25 120.4
C27 C26 C25 120.9(5)
C27 C26 C29 121.3(5)
C25 C26 C29 117.8(5)
C26 C27 C22 120.5(5)
C26 C27 H27 119.7
C22 C27 H27 119.7
F2 C28 F39 126.6(10)
F2 C28 F38 57.0(13)
F39 C28 F38 109.8(7)
F39 C28 F40 108.3(6)
F38 C28 F40 99.9(6)
F2 C28 F3 105.7(14)
F39 C28 F3 61.2(8)
F38 C28 F3 54.5(8)
F40 C28 F3 136.6(8)
F2 C28 F1 112.5(14)
F38 C28 F1 134.9(8)
F40 C28 F1 77.5(9)
F3 C28 F1 96.5(11)
F2 C28 C24 118.3(9)
F39 C28 C24 114.1(6)
F38 C28 C24 113.1(5)
F40 C28 C24 110.5(5)
F3 C28 C24 111.8(7)
F1 C28 C24 109.7(8)
F43 C29 F6 120.6(11)
F43 C29 F41 108.5(7)
F6 C29 F41 75.2(11)
F43 C29 F42 104.5(7)
F41 C29 F42 102.0(6)
F6 C29 F4 109.2(13)
F41 C29 F4 128.5(9)
F42 C29 F4 86.5(10)
F43 C29 F5 74.9(9)
F6 C29 F5 111.0(13)
F42 C29 F5 132.4(9)
F4 C29 F5 98.6(11)
F43 C29 C26 115.8(7)
F6 C29 C26 115.6(10)
F41 C29 C26 113.7(6)
F42 C29 C26 111.1(6)
F4 C29 C26 109.8(9)
F5 C29 C26 111.3(8)
C35 C30 C31 117.9(4)
C35 C30 C21 121.1(4)
C31 C30 C21 121.0(4)
C32 C31 C30 120.6(5)
C32 C31 H31 119.7
C30 C31 H31 119.7
C31 C32 C33 121.1(5)
C31 C32 C36 119.4(5)
C33 C32 C36 119.5(5)
C32 C33 C34 118.8(4)
C32 C33 H33 120.6
C34 C33 H33 120.6
C33 C34 C35 120.3(5)
C33 C34 C37 120.6(4)
C35 C34 C37 119.2(4)
C34 C35 C30 121.3(4)
C34 C35 H35 119.3
C30 C35 H35 119.3
F7 C36 F44 125.7(10)
F7 C36 F9 112.1(13)
F7 C36 F46 46.1(12)
F44 C36 F46 107.5(7)
F9 C36 F46 128.9(7)
F7 C36 F45 55.6(13)
F44 C36 F45 109.6(7)
F9 C36 F45 71.9(9)
F46 C36 F45 101.2(6)
F7 C36 F8 91.1(14)
F44 C36 F8 64.2(9)
F9 C36 F8 100.8(11)
F46 C36 F8 48.9(8)
F45 C36 F8 135.9(8)
F7 C36 C32 122.2(10)
F44 C36 C32 111.9(6)
F9 C36 C32 115.1(7)
F46 C36 C32 114.2(6)
F45 C36 C32 111.9(6)
F8 C36 C32 110.4(8)
F49 C37 F47 107.0(4)
F49 C37 F48 105.9(5)
F47 C37 F48 104.7(5)
F49 C37 C34 112.5(4)
F47 C37 C34 113.6(4)
F48 C37 C34 112.5(4)
C72 Mn61 C71 87.9(3)
C72 Mn61 C81 93.8(2)
C71 Mn61 C81 91.5(2)
C72 Mn61 C64 137.6(2)
C71 Mn61 C64 91.3(2)
C81 Mn61 C64 128.7(2)
C72 Mn61 C62 90.3(2)
C71 Mn61 C62 139.1(3)
C81 Mn61 C62 129.4(2)
C64 Mn61 C62 63.8(2)
C72 Mn61 C61 116.1(3)
C71 Mn61 C61 153.4(2)
C81 Mn61 C61 97.7(2)
C64 Mn61 C61 63.6(2)
C62 Mn61 C61 38.1(2)
C72 Mn61 C63 101.1(2)
C71 Mn61 C63 102.4(2)
C81 Mn61 C63 159.9(2)
C64 Mn61 C63 38.0(2)
C62 Mn61 C63 38.2(2)
C61 Mn61 C63 63.6(2)
C72 Mn61 C65 152.6(3)
C71 Mn61 C65 116.5(3)
C81 Mn61 C65 97.7(2)
C64 Mn61 C65 37.8(2)
C62 Mn61 C65 63.3(2)
C61 Mn61 C65 37.7(2)
C63 Mn61 C65 63.1(2)
C65 C61 C62 107.8(6)
C65 C61 Mn61 71.5(3)
C62 C61 Mn61 70.6(3)
C65 C61 H61 126.1
C62 C61 H61 126.1
Mn61 C61 H61 123.5
C61 C62 C63 107.8(6)
C61 C62 Mn61 71.3(3)
C63 C62 Mn61 71.3(3)
C61 C62 H62 126.1
C63 C62 H62 126.1
Mn61 C62 H62 123.0
C64 C63 C62 107.8(5)
C64 C63 Mn61 70.5(3)
C62 C63 Mn61 70.5(3)
C64 C63 H63 126.1
C62 C63 H63 126.1
Mn61 C63 H63 124.5
C65 C64 C63 108.0(6)
C65 C64 Mn61 71.9(3)
C63 C64 Mn61 71.5(3)
C65 C64 H64 126.0
C63 C64 H64 126.0
Mn61 C64 H64 122.3
C61 C65 C64 108.5(5)
C61 C65 Mn61 70.8(3)
C64 C65 Mn61 70.3(3)
C61 C65 H65 125.8
C64 C65 H65 125.8
Mn61 C65 H65 124.7
O71 C71 Mn61 179.3(5)
O72 C72 Mn61 179.0(5)
C82 C81 C90 109.5(4)
C82 C81 Mn61 126.0(3)
C90 C81 Mn61 124.5(3)
C87 C82 C83 118.5(4)
C87 C82 C81 120.8(4)
C83 C82 C81 120.5(4)
C84 C83 C82 120.8(5)
C84 C83 H83 119.6
C82 C83 H83 119.6
C85 C84 C83 120.2(5)
C85 C84 C89 118.5(5)
C83 C84 C89 121.3(5)
C84 C85 C86 119.3(4)
C84 C85 H85 120.3
C86 C85 H85 120.3
C87 C86 C85 120.3(5)
C87 C86 C88 120.3(5)
C85 C86 C88 119.3(4)
C86 C87 C82 120.8(5)
C86 C87 H87 119.6
C82 C87 H87 119.6
F15 C88 F105 71.9(9)
F15 C88 F106 117.7(10)
F105 C88 F106 111.1(6)
F15 C88 F14 107.9(14)
F105 C88 F14 125.1(10)
F105 C88 F107 104.3(5)
F106 C88 F107 103.9(6)
F14 C88 F107 87.7(11)
F15 C88 F16 103.3(11)
F106 C88 F16 82.4(8)
F14 C88 F16 100.2(12)
F107 C88 F16 133.2(7)
F15 C88 C86 121.0(9)
F105 C88 C86 113.2(6)
F106 C88 C86 114.1(5)
F14 C88 C86 112.3(10)
F107 C88 C86 109.4(5)
F16 C88 C86 109.7(7)
F17 C89 F108 125.7(9)
F17 C89 F110 79.9(10)
F108 C89 F110 109.0(6)
F108 C89 F109 103.6(5)
F110 C89 F109 105.3(6)
F17 C89 F19 107.1(13)
F110 C89 F19 128.5(10)
F109 C89 F19 80.5(10)
F17 C89 F18 108.4(12)
F108 C89 F18 81.5(8)
F109 C89 F18 128.1(8)
F19 C89 F18 105.9(11)
F17 C89 C84 111.8(9)
F108 C89 C84 112.7(6)
F110 C89 C84 113.1(5)
F109 C89 C84 112.5(5)
F19 C89 C84 111.0(9)
F18 C89 C84 112.4(7)
C91 C90 C95 118.5(4)
C91 C90 C81 121.2(4)
C95 C90 C81 120.3(4)
C92 C91 C90 120.2(4)
C92 C91 H91 119.9
C90 C91 H91 119.9
C93 C92 C91 120.9(5)
C93 C92 C96 119.5(5)
C91 C92 C96 119.6(5)
C94 C93 C92 118.9(5)
C94 C93 H93 120.6
C92 C93 H93 120.6
C95 C94 C93 120.8(4)
C95 C94 C97 118.7(5)
C93 C94 C97 120.4(5)
C94 C95 C90 120.7(5)
C94 C95 H95 119.6
C90 C95 H95 119.6
F21 C96 F20 121.9(13)
F20 C96 F99 128.8(11)
F21 C96 F100 127.9(8)
F99 C96 F100 109.7(7)
F21 C96 F101 59.0(9)
F20 C96 F101 77.5(10)
F99 C96 F101 101.0(6)
F100 C96 F101 104.2(6)
F21 C96 C92 117.3(7)
F20 C96 C92 113.3(11)
F99 C96 C92 114.4(6)
F100 C96 C92 114.7(6)
F101 C96 C92 111.5(6)
F21 C96 F22 83.0(11)
F20 C96 F22 109.1(11)
F100 C96 F22 80.5(8)
F101 C96 F22 135.6(8)
C92 C96 F22 105.6(7)
F13 C97 F104 127.6(10)
F13 C97 F12 122.8(13)
F104 C97 F12 54.6(9)
F104 C97 F103 108.8(7)
F12 C97 F103 136.3(8)
F13 C97 F102 75.3(11)
F104 C97 F102 104.9(5)
F12 C97 F102 55.3(9)
F103 C97 F102 103.2(6)
F13 C97 F11 105.6(12)
F12 C97 F11 93.0(11)
F103 C97 F11 77.7(8)
F102 C97 F11 135.5(7)
F13 C97 C94 114.4(9)
F104 C97 C94 113.4(5)
F12 C97 C94 110.2(7)
F103 C97 C94 113.3(5)
F102 C97 C94 112.5(5)
F11 C97 C94 107.3(6)

loop_
_geom_bond_atom_site_label_1
_geom_bond_atom_site_label_2
_geom_bond_distance
Mn1 C1 1.784(6)
Mn1 C2 1.797(6)
Mn1 C21 1.840(5)
Mn1 C12 2.134(6)
Mn1 C11 2.142(6)
Mn1 C14 2.148(6)
Mn1 C13 2.149(6)
Mn1 C15 2.153(6)
O1 C1 1.152(7)
O2 C2 1.149(7)
C11 C15 1.405(11)
C11 C12 1.410(10)
C11 H11 0.9500
C12 C13 1.383(10)
C12 H12 0.9500
C13 C14 1.366(10)
C13 H13 0.9500
C14 C15 1.392(10)
C14 H14 0.9500
C15 H15 0.9500
C21 C30 1.493(6)
C21 C22 1.499(6)
C22 C23 1.390(7)
C22 C27 1.394(7)
C23 C24 1.395(7)
C23 H23 0.9500
C24 C25 1.379(8)
C24 C28 1.491(8)
C25 C26 1.383(8)
C25 H25 0.9500
C26 C27 1.379(7)
C26 C29 1.479(9)
C27 H27 0.9500
C28 F2 1.191(18)
C28 F39 1.253(8)
C28 F38 1.326(9)
C28 F40 1.359(8)
C28 F3 1.375(16)
C28 F1 1.385(18)
C29 F43 1.260(10)
C29 F6 1.32(2)
C29 F41 1.334(9)
C29 F42 1.372(10)
C29 F4 1.40(2)
C29 F5 1.408(18)
C30 C35 1.392(7)
C30 C31 1.394(6)
C31 C32 1.381(7)
C31 H31 0.9500
C32 C33 1.384(7)
C32 C36 1.480(8)
C33 C34 1.384(7)
C33 H33 0.9500
C34 C35 1.386(6)
C34 C37 1.484(7)
C35 H35 0.9500
C36 F7 1.145(18)
C36 F44 1.313(9)
C36 F9 1.319(16)
C36 F46 1.328(8)
C36 F45 1.347(9)
C36 F8 1.379(17)
C37 F49 1.309(6)
C37 F47 1.320(6)
C37 F48 1.326(6)
Mn61 C72 1.790(5)
Mn61 C71 1.797(7)
Mn61 C81 1.840(5)
Mn61 C64 2.141(5)
Mn61 C62 2.144(6)
Mn61 C61 2.153(6)
Mn61 C63 2.153(5)
Mn61 C65 2.160(5)
C61 C65 1.394(9)
C61 C62 1.401(8)
C61 H61 0.9500
C62 C63 1.406(9)
C62 H62 0.9500
C63 C64 1.397(8)
C63 H63 0.9500
C64 C65 1.394(9)
C64 H64 0.9500
C65 H65 0.9500
O71 C71 1.144(7)
O72 C72 1.148(6)
C81 C82 1.494(6)
C81 C90 1.496(6)
C82 C87 1.386(7)
C82 C83 1.391(7)
C83 C84 1.389(7)
C83 H83 0.9500
C84 C85 1.383(7)
C84 C89 1.481(7)
C85 C86 1.388(7)
C85 H85 0.9500
C86 C87 1.386(7)
C86 C88 1.488(8)
C87 H87 0.9500
C88 F15 1.206(15)
C88 F105 1.275(8)
C88 F106 1.293(11)
C88 F14 1.36(3)
C88 F107 1.405(8)
C88 F16 1.451(16)
C89 F17 1.266(19)
C89 F108 1.320(9)
C89 F110 1.325(9)
C89 F109 1.337(8)
C89 F19 1.34(2)
C89 F18 1.358(17)
C90 C91 1.390(7)
C90 C95 1.392(6)
C91 C92 1.389(7)
C91 H91 0.9500
C92 C93 1.381(7)
C92 C96 1.477(8)
C93 C94 1.380(7)
C93 H93 0.9500
C94 C95 1.379(7)
C94 C97 1.496(7)
C95 H95 0.9500
C96 F21 1.214(15)
C96 F20 1.27(2)
C96 F99 1.275(9)
C96 F100 1.297(8)
C96 F101 1.380(9)
C96 F22 1.585(18)
C97 F13 1.17(2)
C97 F104 1.289(8)
C97 F12 1.322(15)
C97 F103 1.327(9)
C97 F102 1.351(8)
C97 F11 1.423(15)

loop_
_geom_torsion_atom_site_label_1
_geom_torsion_atom_site_label_2
_geom_torsion_atom_site_label_3
_geom_torsion_atom_site_label_4
_geom_torsion
C1 Mn1 C11 C15 167.0(4)
C2 Mn1 C11 C15 13.9(8)
C21 Mn1 C11 C15 -94.4(4)
C12 Mn1 C11 C15 116.6(6)
C14 Mn1 C11 C15 37.1(4)
C13 Mn1 C11 C15 78.8(4)
C1 Mn1 C11 C12 50.4(6)
C2 Mn1 C11 C12 -102.7(7)
C21 Mn1 C11 C12 149.0(5)
C14 Mn1 C11 C12 -79.5(5)
C13 Mn1 C11 C12 -37.8(5)
C15 Mn1 C11 C12 -116.6(6)
C15 C11 C12 C13 0.7(7)
Mn1 C11 C12 C13 63.0(4)
C15 C11 C12 Mn1 -62.4(4)
C1 Mn1 C12 C13 106.3(5)
C2 Mn1 C12 C13 19.8(7)
C21 Mn1 C12 C13 -157.5(4)
C11 Mn1 C12 C13 -116.3(7)
C14 Mn1 C12 C13 -35.9(4)
C15 Mn1 C12 C13 -78.3(5)
C1 Mn1 C12 C11 -137.3(5)
C2 Mn1 C12 C11 136.1(5)
C21 Mn1 C12 C11 -41.2(6)
C14 Mn1 C12 C11 80.4(5)
C13 Mn1 C12 C11 116.3(7)
C15 Mn1 C12 C11 38.0(5)
C11 C12 C13 C14 -1.6(7)
Mn1 C12 C13 C14 61.0(5)
C11 C12 C13 Mn1 -62.6(4)
C1 Mn1 C13 C14 162.6(4)
C2 Mn1 C13 C14 73.5(5)
C21 Mn1 C13 C14 -61.3(10)
C12 Mn1 C13 C14 -119.6(6)
C11 Mn1 C13 C14 -81.0(5)
C15 Mn1 C13 C14 -37.9(4)
C1 Mn1 C13 C12 -77.7(5)
C2 Mn1 C13 C12 -166.9(5)
C21 Mn1 C13 C12 58.4(10)
C11 Mn1 C13 C12 38.7(5)
C14 Mn1 C13 C12 119.6(6)
C15 Mn1 C13 C12 81.8(5)
C12 C13 C14 C15 1.8(7)
Mn1 C13 C14 C15 62.3(4)
C12 C13 C14 Mn1 -60.5(4)
C1 Mn1 C14 C13 -24.8(6)
C2 Mn1 C14 C13 -110.8(5)
C21 Mn1 C14 C13 156.3(4)
C12 Mn1 C14 C13 36.5(4)
C11 Mn1 C14 C13 79.7(5)
C15 Mn1 C14 C13 117.3(7)
C1 Mn1 C14 C15 -142.1(5)
C2 Mn1 C14 C15 131.9(5)
C21 Mn1 C14 C15 39.1(6)
C12 Mn1 C14 C15 -80.8(5)
C11 Mn1 C14 C15 -37.5(4)
C13 Mn1 C14 C15 -117.3(7)
C13 C14 C15 C11 -1.4(7)
Mn1 C14 C15 C11 61.1(4)
C13 C14 C15 Mn1 -62.4(4)
C12 C11 C15 C14 0.4(7)
Mn1 C11 C15 C14 -61.3(4)
C12 C11 C15 Mn1 61.8(4)
C1 Mn1 C15 C14 90.5(8)
C2 Mn1 C15 C14 -55.0(5)
C21 Mn1 C15 C14 -150.9(5)
C12 Mn1 C15 C14 79.6(5)
C11 Mn1 C15 C14 118.0(6)
C13 Mn1 C15 C14 37.2(4)
C1 Mn1 C15 C11 -27.5(8)
C2 Mn1 C15 C11 -172.9(4)
C21 Mn1 C15 C11 91.1(4)
C12 Mn1 C15 C11 -38.4(4)
C14 Mn1 C15 C11 -118.0(6)
C13 Mn1 C15 C11 -80.8(5)
C1 Mn1 C21 C30 -42.1(4)
C2 Mn1 C21 C30 44.8(4)
C12 Mn1 C21 C30 -137.0(4)
C11 Mn1 C21 C30 -161.4(5)
C14 Mn1 C21 C30 137.1(4)
C13 Mn1 C21 C30 -179.1(7)
C15 Mn1 C21 C30 160.1(4)
C1 Mn1 C21 C22 139.8(4)
C2 Mn1 C21 C22 -133.3(4)
C12 Mn1 C21 C22 44.9(6)
C11 Mn1 C21 C22 20.5(5)
C14 Mn1 C21 C22 -41.0(6)
C13 Mn1 C21 C22 2.8(10)
C15 Mn1 C21 C22 -18.0(5)
C30 C21 C22 C23 88.6(5)
Mn1 C21 C22 C23 -93.1(5)
C30 C21 C22 C27 -87.8(5)
Mn1 C21 C22 C27 90.5(5)
C27 C22 C23 C24 0.0(7)
C21 C22 C23 C24 -176.4(4)
C22 C23 C24 C25 0.8(7)
C22 C23 C24 C28 -178.8(5)
C23 C24 C25 C26 -0.8(8)
C28 C24 C25 C26 178.8(5)
C24 C25 C26 C27 0.1(8)
C24 C25 C26 C29 179.4(5)
C25 C26 C27 C22 0.7(8)
C29 C26 C27 C22 -178.6(5)
C23 C22 C27 C26 -0.8(7)
C21 C22 C27 C26 175.7(5)
C25 C24 C28 F2 96.5(17)
C23 C24 C28 F2 -84.0(17)
C25 C24 C28 F39 -73.3(8)
C23 C24 C28 F39 106.3(8)
C25 C24 C28 F38 160.2(6)
C23 C24 C28 F38 -20.2(8)
C25 C24 C28 F40 49.1(8)
C23 C24 C28 F40 -131.3(6)
C25 C24 C28 F3 -140.4(10)
C23 C24 C28 F3 39.2(11)
C25 C24 C28 F1 -34.5(11)
C23 C24 C28 F1 145.1(10)
C27 C26 C29 F43 101.3(8)
C25 C26 C29 F43 -78.0(8)
C27 C26 C29 F6 -109.6(12)
C25 C26 C29 F6 71.1(13)
C27 C26 C29 F41 -25.3(9)
C25 C26 C29 F41 155.4(6)
C27 C26 C29 F42 -139.7(6)
C25 C26 C29 F42 41.0(8)
C27 C26 C29 F4 126.4(10)
C25 C26 C29 F4 -53.0(11)
C27 C26 C29 F5 18.3(11)
C25 C26 C29 F5 -161.1(10)
C22 C21 C30 C35 -97.1(5)
Mn1 C21 C30 C35 84.6(5)
C22 C21 C30 C31 83.6(5)
Mn1 C21 C30 C31 -94.8(5)
C35 C30 C31 C32 -1.1(7)
C21 C30 C31 C32 178.3(4)
C30 C31 C32 C33 0.3(8)
C30 C31 C32 C36 179.9(5)
C31 C32 C33 C34 0.6(7)
C36 C32 C33 C34 -179.1(5)
C32 C33 C34 C35 -0.6(7)
C32 C33 C34 C37 179.1(5)
C33 C34 C35 C30 -0.2(7)
C37 C34 C35 C30 -179.9(4)
C31 C30 C35 C34 1.0(7)
C21 C30 C35 C34 -178.3(4)
C31 C32 C36 F7 112.3(18)
C33 C32 C36 F7 -68.0(19)
C31 C32 C36 F44 -73.3(9)
C33 C32 C36 F44 106.4(8)
C31 C32 C36 F9 -29.5(12)
C33 C32 C36 F9 150.2(10)
C31 C32 C36 F46 164.3(6)
C33 C32 C36 F46 -16.0(9)
C31 C32 C36 F45 50.1(8)
C33 C32 C36 F45 -130.2(6)
C31 C32 C36 F8 -142.7(11)
C33 C32 C36 F8 37.0(12)
C33 C34 C37 F49 -103.1(5)
C35 C34 C37 F49 76.6(6)
C33 C34 C37 F47 18.7(7)
C35 C34 C37 F47 -161.6(5)
C33 C34 C37 F48 137.5(5)
C35 C34 C37 F48 -42.9(6)
C72 Mn61 C61 C65 -169.3(3)
C71 Mn61 C61 C65 -16.7(7)
C81 Mn61 C61 C65 92.6(3)
C64 Mn61 C61 C65 -36.9(3)
C62 Mn61 C61 C65 -117.4(5)
C63 Mn61 C61 C65 -79.5(4)
C72 Mn61 C61 C62 -51.9(4)
C71 Mn61 C61 C62 100.7(6)
C81 Mn61 C61 C62 -150.0(4)
C64 Mn61 C61 C62 80.5(4)
C63 Mn61 C61 C62 37.9(4)
C65 Mn61 C61 C62 117.4(5)
C65 C61 C62 C63 -0.2(6)
Mn61 C61 C62 C63 -62.3(4)
C65 C61 C62 Mn61 62.1(4)
C72 Mn61 C62 C61 135.0(4)
C71 Mn61 C62 C61 -137.9(4)
C81 Mn61 C62 C61 39.9(5)
C64 Mn61 C62 C61 -79.9(4)
C63 Mn61 C62 C61 -117.1(5)
C65 Mn61 C62 C61 -37.4(4)
C72 Mn61 C62 C63 -107.8(4)
C71 Mn61 C62 C63 -20.8(5)
C81 Mn61 C62 C63 157.1(3)
C64 Mn61 C62 C63 37.3(3)
C61 Mn61 C62 C63 117.1(5)
C65 Mn61 C62 C63 79.7(4)
C61 C62 C63 C64 1.3(6)
Mn61 C62 C63 C64 -61.0(4)
C61 C62 C63 Mn61 62.3(4)
C72 Mn61 C63 C64 -166.1(4)
C71 Mn61 C63 C64 -75.8(4)
C81 Mn61 C63 C64 57.0(8)
C62 Mn61 C63 C64 118.0(5)
C61 Mn61 C63 C64 80.2(4)
C65 Mn61 C63 C64 37.8(4)
C72 Mn61 C63 C62 76.0(4)
C71 Mn61 C63 C62 166.2(3)
C81 Mn61 C63 C62 -61.0(8)
C64 Mn61 C63 C62 -118.0(5)
C61 Mn61 C63 C62 -37.8(4)
C65 Mn61 C63 C62 -80.2(4)
C62 C63 C64 C65 -2.0(6)
Mn61 C63 C64 C65 -63.0(4)
C62 C63 C64 Mn61 61.0(4)
C72 Mn61 C64 C65 137.4(4)
C71 Mn61 C64 C65 -134.3(4)
C81 Mn61 C64 C65 -41.4(5)
C62 Mn61 C64 C65 79.4(4)
C61 Mn61 C64 C65 36.8(4)
C63 Mn61 C64 C65 116.9(6)
C72 Mn61 C64 C63 20.5(6)
C71 Mn61 C64 C63 108.7(4)
C81 Mn61 C64 C63 -158.3(4)
C62 Mn61 C64 C63 -37.5(4)
C61 Mn61 C64 C63 -80.1(4)
C65 Mn61 C64 C63 -116.9(6)
C62 C61 C65 C64 -1.1(6)
Mn61 C61 C65 C64 60.5(4)
C62 C61 C65 Mn61 -61.6(4)
C63 C64 C65 C61 1.9(6)
Mn61 C64 C65 C61 -60.9(4)
C63 C64 C65 Mn61 62.8(4)
C72 Mn61 C65 C61 21.2(7)
C71 Mn61 C65 C61 171.7(3)
C81 Mn61 C65 C61 -92.7(3)
C64 Mn61 C65 C61 118.7(5)
C62 Mn61 C65 C61 37.8(3)
C63 Mn61 C65 C61 80.8(4)
C72 Mn61 C65 C64 -97.5(6)
C71 Mn61 C65 C64 53.0(4)
C81 Mn61 C65 C64 148.6(4)
C62 Mn61 C65 C64 -80.9(4)
C61 Mn61 C65 C64 -118.7(5)
C63 Mn61 C65 C64 -37.9(4)
C72 Mn61 C81 C82 -139.1(4)
C71 Mn61 C81 C82 132.9(4)
C64 Mn61 C81 C82 40.0(5)
C62 Mn61 C81 C82 -45.7(5)
C61 Mn61 C81 C82 -22.2(5)
C63 Mn61 C81 C82 -1.3(9)
C65 Mn61 C81 C82 15.9(5)
C72 Mn61 C81 C90 40.3(4)
C71 Mn61 C81 C90 -47.7(4)
C64 Mn61 C81 C90 -140.5(4)
C62 Mn61 C81 C90 133.7(4)
C61 Mn61 C81 C90 157.3(4)
C63 Mn61 C81 C90 178.1(6)
C65 Mn61 C81 C90 -164.7(4)
C90 C81 C82 C87 -88.3(5)
Mn61 C81 C82 C87 91.2(5)
C90 C81 C82 C83 87.4(5)
Mn61 C81 C82 C83 -93.1(5)
C87 C82 C83 C84 -0.7(7)
C81 C82 C83 C84 -176.6(4)
C82 C83 C84 C85 0.8(7)
C82 C83 C84 C89 178.5(5)
C83 C84 C85 C86 -1.0(8)
C89 C84 C85 C86 -178.7(5)
C84 C85 C86 C87 1.1(8)
C84 C85 C86 C88 178.2(5)
C85 C86 C87 C82 -1.1(8)
C88 C86 C87 C82 -178.2(5)
C83 C82 C87 C86 0.9(7)
C81 C82 C87 C86 176.7(4)
C87 C86 C88 F15 -177.3(11)
C85 C86 C88 F15 5.6(13)
C87 C86 C88 F105 100.6(7)
C85 C86 C88 F105 -76.5(7)
C87 C86 C88 F106 -27.7(8)
C85 C86 C88 F106 155.2(6)
C87 C86 C88 F14 -47.9(13)
C85 C86 C88 F14 135.0(11)
C87 C86 C88 F107 -143.5(5)
C85 C86 C88 F107 39.3(7)
C87 C86 C88 F16 62.6(9)
C85 C86 C88 F16 -114.5(9)
C85 C84 C89 F17 91.4(11)
C83 C84 C89 F17 -86.4(12)
C85 C84 C89 F108 -56.5(7)
C83 C84 C89 F108 125.8(6)
C85 C84 C89 F110 179.3(6)
C83 C84 C89 F110 1.6(8)
C85 C84 C89 F109 60.2(7)
C83 C84 C89 F109 -117.6(6)
C85 C84 C89 F19 -28.0(12)
C83 C84 C89 F19 154.2(11)
C85 C84 C89 F18 -146.4(9)
C83 C84 C89 F18 35.8(10)
C82 C81 C90 C91 -83.5(5)
Mn61 C81 C90 C91 97.0(5)
C82 C81 C90 C95 94.7(5)
Mn61 C81 C90 C95 -84.8(5)
C95 C90 C91 C92 0.2(7)
C81 C90 C91 C92 178.5(4)
C90 C91 C92 C93 0.2(8)
C90 C91 C92 C96 -179.0(5)
C91 C92 C93 C94 -0.6(8)
C96 C92 C93 C94 178.5(5)
C92 C93 C94 C95 0.7(8)
C92 C93 C94 C97 -179.4(5)
C93 C94 C95 C90 -0.3(7)
C97 C94 C95 C90 179.8(4)
C91 C90 C95 C94 -0.2(7)
C81 C90 C95 C94 -178.4(4)
C93 C92 C96 F21 34.2(14)
C91 C92 C96 F21 -146.6(12)
C93 C92 C96 F20 -116.2(11)
C91 C92 C96 F20 63.0(13)
C93 C92 C96 F99 82.9(9)
C91 C92 C96 F99 -98.0(8)
C93 C92 C96 F100 -149.0(6)
C91 C92 C96 F100 30.1(9)
C93 C92 C96 F101 -30.9(8)
C91 C92 C96 F101 148.2(6)
C93 C92 C96 F22 124.4(8)
C91 C92 C96 F22 -56.5(9)
C95 C94 C97 F13 66.5(13)
C93 C94 C97 F13 -113.4(12)
C95 C94 C97 F104 -91.3(7)
C93 C94 C97 F104 88.8(7)
C95 C94 C97 F12 -150.4(11)
C93 C94 C97 F12 29.7(12)
C95 C94 C97 F103 33.4(8)
C93 C94 C97 F103 -146.5(6)
C95 C94 C97 F102 150.0(5)
C93 C94 C97 F102 -30.0(7)
C95 C94 C97 F11 -50.4(9)
C93 C94 C97 F11 129.7(9)
